data_7002326
loop_
_publ_author_name
'Matsuya, Kazuhiro'
'Fukui, Sohei'
'Hoshino, Yoshimasa'
'Nagao, Hirotaka'

_publ_section_title
;
 A mixed-valence diruthenium complex, triply bridged by mixed-moieties
 of chloro and methoxo ligands
;
_journal_issue 38
_journal_name_full 'Dalton Transactions'
_journal_page_first 7876
_journal_page_last 7878
_journal_paper_doi 10.1039/b912377f
_journal_year 2009
_chemical_formula_moiety 'C30 H40 Cl N6 O2 Ru2, 2(F6 P) (H2 O) '
_chemical_formula_sum 'C30 H42 Cl F12 N6 O3 P2 Ru2'
_chemical_formula_weight 1062.22
_chemical_name_common
;
bis(ethylbis(2-pyridylmethyl)amineruthenium) bis(mu-methoxox)
mu-chloro hexafurorophosphate hydrate
;
_space_group_IT_number 60
_symmetry_cell_setting orthorhombic
_symmetry_Int_Tables_number 60
_symmetry_space_group_name_Hall '-P 2n 2ab'
_symmetry_space_group_name_H-M 'P b c n'
_cell_angle_alpha 90.0000
_cell_angle_beta 90.0000
_cell_angle_gamma 90.0000
_cell_formula_units_Z 4
_cell_length_a 12.796(3)
_cell_length_b 18.240(4)
_cell_length_c 16.620(4)
_cell_measurement_reflns_used 10745
_cell_measurement_temperature 93.1
_cell_measurement_theta_max 27.5
_cell_measurement_theta_min 3.0
_cell_volume 3879.1(16)
_diffrn_detector_area_resol_mean 7.31
_diffrn_measured_fraction_theta_full 0.996
_diffrn_measured_fraction_theta_max 0.996
_diffrn_measurement_device_type 'Rigaku Mercury'
_diffrn_measurement_method \w
_diffrn_radiation_type 'Mo K\a'
_diffrn_radiation_wavelength 0.71070
_diffrn_reflns_av_R_equivalents 0.022
_diffrn_reflns_limit_h_max 13
_diffrn_reflns_limit_h_min -16
_diffrn_reflns_limit_k_max 23
_diffrn_reflns_limit_k_min -23
_diffrn_reflns_limit_l_max 20
_diffrn_reflns_limit_l_min -21
_diffrn_reflns_number 28506
_diffrn_reflns_theta_full 27.46
_diffrn_reflns_theta_max 27.46
_exptl_absorpt_coefficient_mu 1.029
_exptl_absorpt_correction_T_max 0.940
_exptl_absorpt_correction_T_min 0.881
_exptl_absorpt_correction_type multi-scan
_exptl_absorpt_process_details 'Jacobson, R. (1998) Private communication'
_exptl_crystal_colour green
_exptl_crystal_density_diffrn 1.819
_exptl_crystal_density_method 'not measured'
_exptl_crystal_description block
_exptl_crystal_F_000 2124.00
_exptl_crystal_size_max 0.16
_exptl_crystal_size_mid 0.16
_exptl_crystal_size_min 0.06
_refine_diff_density_max 1.59
_refine_diff_density_min -1.08
_refine_ls_extinction_method none
_refine_ls_goodness_of_fit_ref 1.052
_refine_ls_hydrogen_treatment refall
_refine_ls_number_parameters 248
_refine_ls_number_reflns 4425
_refine_ls_R_factor_gt 0.0462
_refine_ls_shift/su_max 0.0000
_refine_ls_structure_factor_coef Fsqd
_refine_ls_weighting_details 'w = 1/[\s^2^(Fo^2^)+(0.0520P)^2^+17.7934P] where P=(Fo^2^+2Fc^2^)/3'
_refine_ls_weighting_scheme calc
_refine_ls_wR_factor_ref 0.1112
_reflns_number_gt 4393
_reflns_number_total 4425
_reflns_threshold_expression F^2^>2.0\s(F^2^)
_cod_data_source_file b912377f.txt
_cod_data_source_block 1
_cod_original_cell_volume 3879.1(14)
_cod_original_formula_sum 'C30 H42 Cl F12 N6 O3 P2 Ru2 '
_cod_database_code 7002326

loop_
_symmetry_equiv_pos_site_id
_symmetry_equiv_pos_as_xyz
1 +X,+Y,+Z
2 1/2-X,1/2+Y,+Z
3 +X,-Y,1/2+Z
4 1/2-X,1/2-Y,1/2+Z
5 -X,-Y,-Z
6 1/2+X,1/2-Y,-Z
7 -X,+Y,1/2-Z
8 1/2+X,1/2+Y,1/2-Z

loop_
_atom_site_label
_atom_site_type_symbol
_atom_site_fract_x
_atom_site_fract_y
_atom_site_fract_z
_atom_site_U_iso_or_equiv
_atom_site_adp_type
_atom_site_occupancy
_atom_site_symmetry_multiplicity
_atom_site_calc_flag
_atom_site_refinement_flags
_atom_site_disorder_assembly
_atom_site_disorder_group
Ru1 Ru 0.896691(19) 0.020529(13) 0.235095(14) 0.01389(10) Uani 1.00 1 d . . .
Cl1 Cl 1.0000 -0.08977(6) 0.2500 0.0166(2) Uani 1.00 2 d S . .
P1 P 0.99080(11) 0.25204(8) -0.02125(10) 0.0226(2) Uiso 0.70 1 d P . .
P2 P 0.9847(2) 0.26147(17) -0.0522(2) 0.0215(6) Uiso 0.30 1 d P . .
F1 F 1.0356(3) 0.3340(2) -0.0184(2) 0.0474(9) Uiso 0.70 1 d P . .
F2 F 0.9539(3) 0.1715(2) -0.0404(3) 0.0488(10) Uiso 0.70 1 d P . .
F3 F 1.0849(3) 0.2224(2) 0.0318(2) 0.0463(9) Uiso 0.70 1 d P . .
F4 F 0.9434(4) 0.2787(3) 0.0532(3) 0.0685(14) Uiso 0.70 1 d P . .
F5 F 0.8952(4) 0.2825(2) -0.0771(3) 0.0404(12) Uiso 0.70 1 d P . .
F6 F 1.0592(3) 0.2383(2) -0.1016(2) 0.0532(10) Uiso 0.70 1 d P . .
F7 F 1.0098(7) 0.3467(5) -0.0662(6) 0.049(2) Uiso 0.30 1 d P . .
F8 F 0.9398(8) 0.1761(5) -0.0087(6) 0.043(2) Uiso 0.30 1 d P . .
F9 F 1.1055(8) 0.2514(6) -0.0236(6) 0.057(2) Uiso 0.30 1 d P . .
F10 F 0.9123(6) 0.2551(4) 0.0522(4) 0.0241(14) Uiso 0.30 1 d P . .
F11 F 0.8667(9) 0.2750(6) -0.0721(7) 0.044(3) Uiso 0.30 1 d P . .
F12 F 1.0151(10) 0.2452(7) -0.1403(8) 0.070(3) Uiso 0.30 1 d P . .
O1 O 1.01931(18) 0.06537(12) 0.17034(13) 0.0178(4) Uani 1.00 1 d . . .
O2 O 0.5000 0.1966(4) 0.2500 0.0632(14) Uani 1.00 2 d S . .
N1 N 0.8003(2) 0.11323(15) 0.21957(17) 0.0213(5) Uani 1.00 1 d . . .
N2 N 0.7712(2) -0.01678(15) 0.30134(16) 0.0187(5) Uani 1.00 1 d . . .
N3 N 0.8139(2) -0.01694(14) 0.13748(16) 0.0155(5) Uani 1.00 1 d . . .
C1 C 0.8592(3) 0.18398(19) 0.2298(2) 0.0295(8) Uani 1.00 1 d . . .
C2 C 0.7920(4) 0.2524(2) 0.2178(2) 0.0396(10) Uani 1.00 1 d . . .
C3 C 0.7147(3) 0.1081(2) 0.2807(2) 0.0323(8) Uani 1.00 1 d . . .
C4 C 0.7582(2) 0.10972(18) 0.1353(2) 0.0223(6) Uani 1.00 1 d . . .
C5 C 0.6896(2) 0.0303(2) 0.3027(2) 0.0246(7) Uani 1.00 1 d . . .
C6 C 0.5908(3) 0.0084(2) 0.3295(2) 0.0326(8) Uani 1.00 1 d . . .
C7 C 0.5775(3) -0.0625(2) 0.3583(2) 0.0344(9) Uani 1.00 1 d . . .
C8 C 0.6620(3) -0.1092(2) 0.3611(2) 0.0296(7) Uani 1.00 1 d . . .
C9 C 0.7580(2) -0.08538(19) 0.3314(2) 0.0227(6) Uani 1.00 1 d . . .
C10 C 0.7449(2) 0.03226(17) 0.10709(18) 0.0171(5) Uani 1.00 1 d . . .
C11 C 0.6717(2) 0.01231(18) 0.0492(2) 0.0197(6) Uani 1.00 1 d . . .
C12 C 0.6712(2) -0.05946(19) 0.02054(19) 0.0203(6) Uani 1.00 1 d . . .
C13 C 0.7439(2) -0.10886(18) 0.04984(18) 0.0189(6) Uani 1.00 1 d . . .
C14 C 0.8135(2) -0.08639(17) 0.10870(18) 0.0171(5) Uani 1.00 1 d . . .
C15 C 1.0390(2) 0.0378(2) 0.09155(19) 0.0222(6) Uani 1.00 1 d . . .
H1 H 0.9176 0.1851 0.1908 0.035 Uiso 1.00 1 c R . .
H2 H 0.8898 0.1853 0.2845 0.035 Uiso 1.00 1 c R . .
H3 H 0.7934 0.2667 0.1610 0.048 Uiso 1.00 1 c R . .
H4 H 0.8196 0.2925 0.2508 0.048 Uiso 1.00 1 c R . .
H5 H 0.7199 0.2418 0.2340 0.048 Uiso 1.00 1 c R . .
H6 H 0.6511 0.1319 0.2591 0.039 Uiso 1.00 1 c R . .
H7 H 0.7359 0.1351 0.3298 0.039 Uiso 1.00 1 c R . .
H8 H 0.6898 0.1351 0.1332 0.027 Uiso 1.00 1 c R . .
H9 H 0.8066 0.1357 0.0986 0.027 Uiso 1.00 1 c R . .
H10 H 0.5336 0.0415 0.3280 0.039 Uiso 1.00 1 c R . .
H11 H 0.5107 -0.0787 0.3759 0.041 Uiso 1.00 1 c R . .
H12 H 0.6549 -0.1570 0.3831 0.035 Uiso 1.00 1 c R . .
H13 H 0.8159 -0.1180 0.3322 0.027 Uiso 1.00 1 c R . .
H14 H 0.6229 0.0471 0.0294 0.024 Uiso 1.00 1 c R . .
H15 H 0.6215 -0.0743 -0.0187 0.024 Uiso 1.00 1 c R . .
H16 H 0.7460 -0.1576 0.0298 0.023 Uiso 1.00 1 c R . .
H17 H 0.8624 -0.1207 0.1295 0.021 Uiso 1.00 1 c R . .
H18 H 1.0882 -0.0033 0.0947 0.027 Uiso 1.00 1 c R . .
H19 H 1.0690 0.0768 0.0582 0.027 Uiso 1.00 1 c R . .
H20 H 0.9733 0.0210 0.0675 0.027 Uiso 1.00 1 c R . .

loop_
_atom_site_aniso_label
_atom_site_aniso_U_11
_atom_site_aniso_U_22
_atom_site_aniso_U_33
_atom_site_aniso_U_12
_atom_site_aniso_U_13
_atom_site_aniso_U_23
Ru1 0.01863(15) 0.01287(14) 0.01016(15) 0.00283(8) -0.00224(8) -0.00127(8)
Cl1 0.0178(4) 0.0133(4) 0.0189(4) 0.0000 -0.0025(3) 0.0000
O1 0.0242(11) 0.0159(10) 0.0133(9) -0.0006(8) -0.0029(8) 0.0010(8)
O2 0.053(3) 0.063(3) 0.074(3) 0.0000 -0.006(2) 0.0000
N1 0.0310(15) 0.0165(12) 0.0165(12) 0.0080(11) -0.0045(11) -0.0027(10)
N2 0.0201(13) 0.0233(13) 0.0128(11) 0.0031(10) -0.0008(10) -0.0059(10)
N3 0.0173(12) 0.0164(12) 0.0127(11) 0.0019(9) -0.0018(9) -0.0008(9)
C1 0.045(2) 0.0158(15) 0.0274(18) 0.0053(15) -0.0118(16) -0.0044(13)
C2 0.064(2) 0.0185(17) 0.036(2) 0.0133(18) -0.014(2) -0.0065(15)
C3 0.042(2) 0.0313(19) 0.0236(16) 0.0209(17) 0.0053(15) -0.0028(14)
C4 0.0308(17) 0.0179(15) 0.0183(14) 0.0077(12) -0.0080(13) -0.0011(12)
C5 0.0237(16) 0.0340(18) 0.0160(14) 0.0095(14) -0.0019(12) -0.0034(13)
C6 0.0227(17) 0.057(2) 0.0177(16) 0.0096(17) -0.0026(13) -0.0097(17)
C7 0.0232(17) 0.059(2) 0.0212(17) -0.0077(17) 0.0041(14) -0.0144(17)
C8 0.0311(18) 0.0349(19) 0.0227(16) -0.0092(15) 0.0066(14) -0.0095(14)
C9 0.0254(16) 0.0240(16) 0.0187(14) -0.0025(13) 0.0027(12) -0.0052(12)
C10 0.0193(14) 0.0184(14) 0.0137(13) 0.0033(11) -0.0010(11) 0.0003(11)
C11 0.0198(15) 0.0231(16) 0.0162(14) 0.0025(12) -0.0022(12) 0.0036(12)
C12 0.0194(14) 0.0268(16) 0.0149(13) -0.0056(12) -0.0008(11) 0.0021(12)
C13 0.0217(14) 0.0201(14) 0.0147(13) -0.0042(12) 0.0034(12) -0.0012(11)
C14 0.0192(14) 0.0168(13) 0.0154(13) 0.0020(11) 0.0012(11) -0.0004(11)
C15 0.0280(17) 0.0279(16) 0.0105(13) -0.0007(13) -0.0006(12) 0.0008(12)

loop_
_atom_type_symbol
_atom_type_description
_atom_type_scat_dispersion_real
_atom_type_scat_dispersion_imag
_atom_type_scat_source
C C 0.003 0.002
;
International Tables for Crystallography
(1992, Vol. C, Tables 4.2.6.8 and 6.1.1.4)
;
H H 0.000 0.000
;
International Tables for Crystallography
(1992, Vol. C, Table 6.1.1.4)
;
F F 0.017 0.010
;
International Tables for Crystallography
(1992, Vol. C, Tables 4.2.6.8 and 6.1.1.4)
;
N N 0.006 0.003
;
International Tables for Crystallography
(1992, Vol. C, Tables 4.2.6.8 and 6.1.1.4)
;
O O 0.011 0.006
;
International Tables for Crystallography
(1992, Vol. C, Tables 4.2.6.8 and 6.1.1.4)
;
P P 0.102 0.094
;
International Tables for Crystallography
(1992, Vol. C, Tables 4.2.6.8 and 6.1.1.4)
;
Ru Ru -1.259 0.836
;
International Tables for Crystallography
(1992, Vol. C, Tables 4.2.6.8 and 6.1.1.4)
;
Cl Cl 0.148 0.159
;
International Tables for Crystallography
(1992, Vol. C, Tables 4.2.6.8 and 6.1.1.4)
;

loop_
_geom_angle_atom_site_label_1
_geom_angle_atom_site_label_2
_geom_angle_atom_site_label_3
_geom_angle
_geom_angle_publ_flag
_geom_angle_site_symmetry_1
_geom_angle_site_symmetry_2
_geom_angle_site_symmetry_3
Ru1 Ru1 Cl1 56.237(16) no 7_755 . .
Ru1 Ru1 O1 49.54(6) no 7_755 . .
Ru1 Ru1 O1 49.50(6) no 7_755 . 7_755
Ru1 Ru1 N1 126.68(8) no 7_755 . .
Ru1 Ru1 N2 131.82(7) no 7_755 . .
Ru1 Ru1 N3 130.71(7) no 7_755 . .
Cl1 Ru1 O1 88.15(6) no . . .
Cl1 Ru1 O1 88.12(6) no . . 7_755
Cl1 Ru1 N1 176.99(8) no . . .
Cl1 Ru1 N2 95.52(7) no . . .
Cl1 Ru1 N3 94.93(7) no . . .
O1 Ru1 O1 81.10(8) no . . 7_755
O1 Ru1 N1 93.60(10) no . . .
O1 Ru1 N2 176.01(9) no . . .
O1 Ru1 N3 96.41(9) no . . .
O1 Ru1 N1 94.57(9) no 7_755 . .
O1 Ru1 N2 97.42(9) no 7_755 . .
O1 Ru1 N3 176.02(9) no 7_755 . .
N1 Ru1 N2 82.80(11) no . . .
N1 Ru1 N3 82.45(10) no . . .
N2 Ru1 N3 84.86(10) no . . .
Ru1 Cl1 Ru1 67.53(2) yes . . 7_755
F1 P1 F2 169.5(2) no . . .
F1 P1 F3 91.8(2) no . . .
F1 P1 F4 79.2(2) no . . .
F1 P1 F5 88.1(2) no . . .
F1 P1 F6 88.6(2) no . . .
F2 P1 F3 91.2(2) no . . .
F2 P1 F4 110.9(3) no . . .
F2 P1 F5 88.8(2) no . . .
F2 P1 F6 81.4(2) no . . .
F3 P1 F4 87.6(2) no . . .
F3 P1 F5 179.1(2) no . . .
F3 P1 F6 89.7(2) no . . .
F4 P1 F5 93.3(3) no . . .
F4 P1 F6 167.5(3) no . . .
F5 P1 F6 89.3(2) no . . .
F7 P2 F8 162.8(5) no . . .
F7 P2 F9 87.8(5) no . . .
F7 P2 F10 106.2(4) no . . .
F7 P2 F11 90.5(5) no . . .
F7 P2 F12 89.8(6) no . . .
F8 P2 F9 95.0(5) no . . .
F8 P2 F10 56.5(4) no . . .
F8 P2 F11 85.1(5) no . . .
F8 P2 F12 107.1(6) no . . .
F9 P2 F10 100.5(4) no . . .
F9 P2 F11 174.7(6) no . . .
F9 P2 F12 90.9(6) no . . .
F10 P2 F11 75.1(5) no . . .
F10 P2 F12 160.4(5) no . . .
F11 P2 F12 94.1(6) no . . .
Ru1 O1 Ru1 80.96(7) yes . . 7_755
Ru1 O1 C15 118.17(19) no . . .
Ru1 O1 C15 117.79(19) no 7_755 . .
Ru1 N1 C1 112.4(2) no . . .
Ru1 N1 C3 107.2(2) no . . .
Ru1 N1 C4 106.85(19) no . . .
C1 N1 C3 110.1(2) no . . .
C1 N1 C4 108.8(2) no . . .
C3 N1 C4 111.5(2) no . . .
Ru1 N2 C5 113.6(2) no . . .
Ru1 N2 C9 126.7(2) no . . .
C5 N2 C9 118.9(2) no . . .
Ru1 N3 C10 114.2(2) no . . .
Ru1 N3 C14 126.3(2) no . . .
C10 N3 C14 119.0(2) no . . .
N1 C1 C2 113.8(3) no . . .
N1 C3 C5 112.4(3) no . . .
N1 C4 C10 111.9(2) no . . .
N2 C5 C3 115.5(3) no . . .
N2 C5 C6 121.5(3) no . . .
C3 C5 C6 122.8(3) no . . .
C5 C6 C7 119.1(3) no . . .
C6 C7 C8 119.4(3) no . . .
C7 C8 C9 119.2(3) no . . .
N2 C9 C8 121.8(3) no . . .
N3 C10 C4 115.7(2) no . . .
N3 C10 C11 121.5(2) no . . .
C4 C10 C11 122.6(2) no . . .
C10 C11 C12 119.0(2) no . . .
C11 C12 C13 119.3(2) no . . .
C12 C13 C14 119.2(2) no . . .
N3 C14 C13 121.9(2) no . . .
N1 C1 H1 108.8 no . . .
N1 C1 H2 108.8 no . . .
C2 C1 H1 108.8 no . . .
C2 C1 H2 108.8 no . . .
H1 C1 H2 107.7 no . . .
C1 C2 H3 109.5 no . . .
C1 C2 H4 109.5 no . . .
C1 C2 H5 109.5 no . . .
H3 C2 H4 109.5 no . . .
H3 C2 H5 109.5 no . . .
H4 C2 H5 109.5 no . . .
N1 C3 H6 109.1 no . . .
N1 C3 H7 109.1 no . . .
C5 C3 H6 109.1 no . . .
C5 C3 H7 109.1 no . . .
H6 C3 H7 107.9 no . . .
N1 C4 H8 109.2 no . . .
N1 C4 H9 109.2 no . . .
C10 C4 H8 109.2 no . . .
C10 C4 H9 109.2 no . . .
H8 C4 H9 107.9 no . . .
C5 C6 H10 120.5 no . . .
C7 C6 H10 120.5 no . . .
C6 C7 H11 120.3 no . . .
C8 C7 H11 120.3 no . . .
C7 C8 H12 120.4 no . . .
C9 C8 H12 120.4 no . . .
N2 C9 H13 119.1 no . . .
C8 C9 H13 119.1 no . . .
C10 C11 H14 120.5 no . . .
C12 C11 H14 120.5 no . . .
C11 C12 H15 120.4 no . . .
C13 C12 H15 120.4 no . . .
C12 C13 H16 120.4 no . . .
C14 C13 H16 120.4 no . . .
N3 C14 H17 119.0 no . . .
C13 C14 H17 119.0 no . . .
O1 C15 H18 109.5 no . . .
O1 C15 H19 109.5 no . . .
O1 C15 H20 109.5 no . . .
H18 C15 H19 109.5 no . . .
H18 C15 H20 109.5 no . . .
H19 C15 H20 109.5 no . . .

loop_
_geom_bond_atom_site_label_1
_geom_bond_atom_site_label_2
_geom_bond_distance
_geom_bond_publ_flag
_geom_bond_site_symmetry_1
_geom_bond_site_symmetry_2
Ru1 Ru1 2.6898(3) yes . 7_755
Ru1 Cl1 2.4200(9) yes . .
Ru1 O1 2.071(2) yes . .
Ru1 O1 2.072(2) yes . 7_755
Ru1 N1 2.109(2) yes . .
Ru1 N2 2.062(2) yes . .
Ru1 N3 2.055(2) yes . .
P1 F1 1.602(4) no . .
P1 F2 1.576(4) no . .
P1 F3 1.587(4) no . .
P1 F4 1.461(5) no . .
P1 F5 1.633(5) no . .
P1 F6 1.616(5) no . .
P2 F7 1.604(10) no . .
P2 F8 1.811(10) no . .
P2 F9 1.628(11) no . .
P2 F10 1.970(8) no . .
P2 F11 1.566(12) no . .
P2 F12 1.545(13) no . .
O1 C15 1.425(3) no . .
N1 C1 1.504(4) no . .
N1 C3 1.497(5) no . .
N1 C4 1.502(4) no . .
N2 C5 1.353(4) no . .
N2 C9 1.358(4) no . .
N3 C10 1.357(4) no . .
N3 C14 1.354(4) no . .
C1 C2 1.529(5) no . .
C3 C5 1.501(5) no . .
C4 C10 1.498(4) no . .
C5 C6 1.398(5) no . .
C6 C7 1.390(6) no . .
C7 C8 1.377(5) no . .
C8 C9 1.394(5) no . .
C10 C11 1.391(4) no . .
C11 C12 1.393(4) no . .
C12 C13 1.383(4) no . .
C13 C14 1.385(4) no . .
C1 H1 0.990 no . .
C1 H2 0.990 no . .
C2 H3 0.980 no . .
C2 H4 0.980 no . .
C2 H5 0.980 no . .
C3 H6 0.990 no . .
C3 H7 0.990 no . .
C4 H8 0.990 no . .
C4 H9 0.990 no . .
C6 H10 0.950 no . .
C7 H11 0.950 no . .
C8 H12 0.950 no . .
C9 H13 0.950 no . .
C11 H14 0.950 no . .
C12 H15 0.950 no . .
C13 H16 0.950 no . .
C14 H17 0.950 no . .
C15 H18 0.980 no . .
C15 H19 0.980 no . .
C15 H20 0.980 no . .
